data_4085443
loop_
_publ_author_name
'Xu, Xin'
'Kehr, Gerald'
'Daniliuc, Constantin G.'
'Erker, Gerhard'

_publ_section_title
;
 Frustrated Lewis Pair Behavior of [Cp2ZrOCR2CH2PPh2]+Cations
;
_journal_issue 11
_journal_name_full Organometallics
_journal_page_first 2655
_journal_paper_doi 10.1021/om501312a
_journal_volume 34
_journal_year 2015
_chemical_absolute_configuration ad
_chemical_formula_sum 'C63 H36 B F20 O2 P Zr'
_chemical_formula_weight 1337.92
_chemical_name_systematic
; 
 ? 
;
_space_group_IT_number 19
_symmetry_cell_setting orthorhombic
_symmetry_space_group_name_Hall 'P 2ac 2ab'
_symmetry_space_group_name_H-M 'P 21 21 21'
_atom_sites_solution_hydrogens geom
_atom_sites_solution_primary direct
_atom_sites_solution_secondary difmap
_audit_creation_method SHELXL-97
_cell_angle_alpha 90.00
_cell_angle_beta 90.00
_cell_angle_gamma 90.00
_cell_formula_units_Z 4
_cell_length_a 11.3544(1)
_cell_length_b 13.5157(1)
_cell_length_c 36.5585(4)
_cell_measurement_reflns_used 9815
_cell_measurement_temperature 223(2)
_cell_measurement_theta_max 28.28
_cell_measurement_theta_min 4.08
_cell_volume 5610.36(9)
_computing_cell_refinement 'Collect (Nonius B.V., 1998)'
_computing_data_collection 'Collect (Nonius B.V., 1998)'
_computing_data_reduction 'Denzo-SMN (Otwinowski & Minor, 1997)'
_computing_molecular_graphics 'XP (BrukerAXS, 2000)'
_computing_publication_material 'SHELXL-97 (Sheldrick, 1997)'
_computing_structure_refinement 'SHELXL-97 (Sheldrick, 1997)'
_computing_structure_solution 'SHELXS-97 (Sheldrick, 1990)'
_diffrn_ambient_temperature 223(2)
_diffrn_measured_fraction_theta_full 0.988
_diffrn_measured_fraction_theta_max 0.988
_diffrn_measurement_device_type 'Nonius KappaCCD APEXII'
_diffrn_measurement_method '\w and \f scans'
_diffrn_radiation_monochromator 'Montel mirror'
_diffrn_radiation_source 'rotating anode Nonius FR591'
_diffrn_radiation_type MoK\a
_diffrn_radiation_wavelength 0.71073
_diffrn_reflns_av_R_equivalents 0.039
_diffrn_reflns_av_sigmaI/netI 0.0353
_diffrn_reflns_limit_h_max 15
_diffrn_reflns_limit_h_min -15
_diffrn_reflns_limit_k_max 18
_diffrn_reflns_limit_k_min -17
_diffrn_reflns_limit_l_max 48
_diffrn_reflns_limit_l_min -48
_diffrn_reflns_number 25517
_diffrn_reflns_theta_full 28.29
_diffrn_reflns_theta_max 28.29
_diffrn_reflns_theta_min 4.08
_exptl_absorpt_coefficient_mu 0.337
_exptl_absorpt_correction_T_max 0.9833
_exptl_absorpt_correction_T_min 0.9356
_exptl_absorpt_correction_type multi-scan
_exptl_absorpt_process_details 'Denzo (Otwinowski, Borek, Majewski & Minor, 2003)'
_exptl_crystal_colour colourless
_exptl_crystal_density_diffrn 1.584
_exptl_crystal_density_method 'not measured'
_exptl_crystal_description plate
_exptl_crystal_F_000 2680
_exptl_crystal_size_max 0.20
_exptl_crystal_size_mid 0.10
_exptl_crystal_size_min 0.05
_refine_diff_density_max 0.363
_refine_diff_density_min -0.432
_refine_diff_density_rms 0.052
_refine_ls_abs_structure_details 'Flack H D (1983), Acta Cryst. A39, 876-881'
_refine_ls_abs_structure_Flack -0.04(3)
_refine_ls_extinction_method none
_refine_ls_goodness_of_fit_ref 1.130
_refine_ls_hydrogen_treatment constr
_refine_ls_matrix_type full
_refine_ls_number_parameters 793
_refine_ls_number_reflns 13372
_refine_ls_number_restraints 0
_refine_ls_restrained_S_all 1.130
_refine_ls_R_factor_all 0.0587
_refine_ls_R_factor_gt 0.0479
_refine_ls_shift/su_max 0.001
_refine_ls_shift/su_mean 0.000
_refine_ls_structure_factor_coef Fsqd
_refine_ls_weighting_details 'calc w=1/[\s^2^(Fo^2^)+(0.0000P)^2^+5.9945P] where P=(Fo^2^+2Fc^2^)/3'
_refine_ls_weighting_scheme calc
_refine_ls_wR_factor_gt 0.0913
_refine_ls_wR_factor_ref 0.0983
_reflns_number_gt 12013
_reflns_number_total 13372
_reflns_threshold_expression >2sigma(I)
_cod_data_source_file om501312a_si_002.cif
_cod_data_source_block erk7630
_cod_depositor_comments 'Adding full bibliography for 4085439--4085445.cif.'
_cod_original_sg_symbol_H-M P212121
_cod_database_code 4085443

loop_
_symmetry_equiv_pos_as_xyz
'x, y, z'
'-x+1/2, -y, z+1/2'
'-x, y+1/2, -z+1/2'
'x+1/2, -y+1/2, -z'

loop_
_atom_site_label
_atom_site_type_symbol
_atom_site_fract_x
_atom_site_fract_y
_atom_site_fract_z
_atom_site_U_iso_or_equiv
_atom_site_adp_type
_atom_site_occupancy
_atom_site_symmetry_multiplicity
_atom_site_calc_flag
_atom_site_refinement_flags
Zr1 Zr 0.59780(3) 0.93066(2) 0.044730(8) 0.03698(7) Uani 1 1 d .
P1 P 0.72657(8) 1.09402(6) 0.14849(2) 0.03379(17) Uani 1 1 d .
O1 O 0.6330(2) 0.92369(18) 0.09780(6) 0.0427(5) Uani 1 1 d .
C1 C 0.7232(4) 0.8999(3) 0.12279(10) 0.0475(9) Uani 1 1 d .
H1A H 0.7698 0.8446 0.1132 0.057 Uiso 1 1 calc R
H1B H 0.6883 0.8790 0.1461 0.057 Uiso 1 1 calc R
O2 O 0.64564(19) 1.07456(18) 0.03996(6) 0.0410(5) Uani 1 1 d .
C2 C 0.8038(3) 0.9895(3) 0.12922(10) 0.0431(8) Uani 1 1 d .
H2A H 0.8392 1.0093 0.1059 0.052 Uiso 1 1 calc R
H2B H 0.8677 0.9703 0.1458 0.052 Uiso 1 1 calc R
C3 C 0.6463(3) 1.1619(2) 0.11224(8) 0.0338(7) Uani 1 1 d .
H3 H 0.5844 1.1177 0.1024 0.041 Uiso 1 1 calc R
C4 C 0.7341(3) 1.1816(2) 0.08209(8) 0.0360(7) Uani 1 1 d .
H4 H 0.7947 1.2274 0.0866 0.043 Uiso 1 1 calc R
C5 C 0.7306(3) 1.1376(2) 0.04910(8) 0.0347(6) Uani 1 1 d .
C11 C 0.7178(4) 0.7745(3) 0.03982(12) 0.0622(11) Uani 1 1 d .
H11 H 0.7094 0.7280 0.0587 0.075 Uiso 1 1 calc R
C12 C 0.6509(4) 0.7798(3) 0.00805(12) 0.0593(11) Uani 1 1 d .
H12 H 0.5904 0.7358 0.0014 0.071 Uiso 1 1 calc R
C13 C 0.6886(5) 0.8619(3) -0.01259(11) 0.0629(12) Uani 1 1 d .
H13 H 0.6565 0.8840 -0.0348 0.075 Uiso 1 1 calc R
C14 C 0.7839(4) 0.9044(3) 0.00651(14) 0.0665(13) Uani 1 1 d .
H14 H 0.8285 0.9593 -0.0011 0.080 Uiso 1 1 calc R
C15 C 0.8001(4) 0.8516(4) 0.03836(13) 0.0646(12) Uani 1 1 d .
H15 H 0.8573 0.8651 0.0563 0.077 Uiso 1 1 calc R
C16 C 0.4096(4) 1.0064(4) 0.01968(13) 0.0652(12) Uani 1 1 d .
H16 H 0.4160 1.0628 0.0047 0.078 Uiso 1 1 calc R
C17 C 0.3985(4) 1.0062(3) 0.05740(13) 0.0610(11) Uani 1 1 d .
H17 H 0.3961 1.0625 0.0725 0.073 Uiso 1 1 calc R
C18 C 0.3916(3) 0.9077(3) 0.06919(12) 0.0562(10) Uani 1 1 d .
H18 H 0.3831 0.8864 0.0935 0.067 Uiso 1 1 calc R
C19 C 0.3996(4) 0.8470(3) 0.03864(12) 0.0594(11) Uani 1 1 d .
H19 H 0.3985 0.7775 0.0386 0.071 Uiso 1 1 calc R
C20 C 0.4097(4) 0.9088(4) 0.00773(12) 0.0678(13) Uani 1 1 d .
H20 H 0.4154 0.8876 -0.0167 0.081 Uiso 1 1 calc R
C21 C 0.8315(3) 1.1785(2) 0.16770(9) 0.0380(7) Uani 1 1 d .
C22 C 0.7974(4) 1.2443(3) 0.19522(10) 0.0507(9) Uani 1 1 d .
H22 H 0.7212 1.2409 0.2052 0.061 Uiso 1 1 calc R
C23 C 0.8763(4) 1.3143(3) 0.20757(11) 0.0618(12) Uani 1 1 d .
H23 H 0.8536 1.3583 0.2262 0.074 Uiso 1 1 calc R
C24 C 0.9877(4) 1.3205(3) 0.19300(13) 0.0650(12) Uani 1 1 d .
H24 H 1.0408 1.3683 0.2017 0.078 Uiso 1 1 calc R
C25 C 1.0215(4) 1.2564(3) 0.16552(13) 0.0593(11) Uani 1 1 d .
H25 H 1.0973 1.2613 0.1554 0.071 Uiso 1 1 calc R
C26 C 0.9447(3) 1.1856(3) 0.15295(10) 0.0475(9) Uani 1 1 d .
H26 H 0.9684 1.1417 0.1344 0.057 Uiso 1 1 calc R
C31 C 0.6348(3) 1.0468(2) 0.18457(8) 0.0376(7) Uani 1 1 d .
C32 C 0.6836(4) 1.0299(3) 0.21884(9) 0.0476(9) Uani 1 1 d .
H32 H 0.7617 1.0491 0.2236 0.057 Uiso 1 1 calc R
C33 C 0.6182(4) 0.9853(3) 0.24586(10) 0.0567(11) Uani 1 1 d .
H33 H 0.6523 0.9732 0.2689 0.068 Uiso 1 1 calc R
C34 C 0.5034(4) 0.9583(3) 0.23949(12) 0.0601(11) Uani 1 1 d .
H34 H 0.4580 0.9297 0.2582 0.072 Uiso 1 1 calc R
C35 C 0.4558(4) 0.9737(4) 0.20547(13) 0.0706(13) Uani 1 1 d .
H35 H 0.3775 0.9546 0.2009 0.085 Uiso 1 1 calc R
C36 C 0.5206(4) 1.0169(3) 0.17770(12) 0.0570(11) Uani 1 1 d .
H36 H 0.4873 1.0258 0.1544 0.068 Uiso 1 1 calc R
C41 C 0.5863(3) 1.2534(2) 0.12805(8) 0.0375(7) Uani 1 1 d .
C42 C 0.4719(4) 1.2482(3) 0.14079(12) 0.0550(10) Uani 1 1 d .
H42 H 0.4309 1.1879 0.1397 0.066 Uiso 1 1 calc R
C43 C 0.4171(4) 1.3311(3) 0.15516(14) 0.0699(13) Uani 1 1 d .
H43 H 0.3391 1.3264 0.1637 0.084 Uiso 1 1 calc R
C44 C 0.4747(4) 1.4192(3) 0.15712(11) 0.0598(11) Uani 1 1 d .
H44 H 0.4370 1.4750 0.1670 0.072 Uiso 1 1 calc R
C45 C 0.5882(4) 1.4260(3) 0.14459(11) 0.0611(10) Uani 1 1 d .
H45 H 0.6284 1.4867 0.1458 0.073 Uiso 1 1 calc R
C46 C 0.6436(4) 1.3438(3) 0.13009(12) 0.0547(10) Uani 1 1 d .
H46 H 0.7214 1.3493 0.1215 0.066 Uiso 1 1 calc R
C51 C 0.8200(3) 1.1571(2) 0.02045(9) 0.0386(7) Uani 1 1 d .
C52 C 0.9372(3) 1.1733(3) 0.02890(11) 0.0508(9) Uani 1 1 d .
H52 H 0.9606 1.1761 0.0535 0.061 Uiso 1 1 calc R
C53 C 1.0207(4) 1.1853(4) 0.00161(14) 0.0738(14) Uani 1 1 d .
H53 H 1.1004 1.1937 0.0078 0.089 Uiso 1 1 calc R
C54 C 0.9873(5) 1.1850(5) -0.03425(13) 0.0823(17) Uani 1 1 d .
H54 H 1.0438 1.1945 -0.0527 0.099 Uiso 1 1 calc R
C55 C 0.8721(5) 1.1709(4) -0.04328(13) 0.0770(14) Uani 1 1 d .
H55 H 0.8495 1.1713 -0.0680 0.092 Uiso 1 1 calc R
C56 C 0.7874(4) 1.1560(3) -0.01637(10) 0.0565(10) Uani 1 1 d .
H56 H 0.7084 1.1452 -0.0230 0.068 Uiso 1 1 calc R
B1 B 0.6267(3) 0.7968(3) -0.15210(10) 0.0380(8) Uani 1 1 d .
C61 C 0.5461(3) 0.8050(3) -0.18970(9) 0.0394(7) Uani 1 1 d .
F62 F 0.4345(2) 0.65726(17) -0.18149(6) 0.0543(6) Uani 1 1 d .
C62 C 0.4551(3) 0.7432(3) -0.19967(9) 0.0443(8) Uani 1 1 d .
F63 F 0.2907(2) 0.6973(2) -0.23598(7) 0.0749(8) Uani 1 1 d .
C63 C 0.3776(4) 0.7619(3) -0.22793(10) 0.0532(10) Uani 1 1 d .
F64 F 0.3127(3) 0.8666(2) -0.27518(7) 0.0849(9) Uani 1 1 d .
C64 C 0.3895(4) 0.8470(4) -0.24814(10) 0.0587(11) Uani 1 1 d .
F65 F 0.4939(3) 0.9941(2) -0.25989(7) 0.0729(8) Uani 1 1 d .
C65 C 0.4789(4) 0.9113(3) -0.24006(10) 0.0524(10) Uani 1 1 d .
F66 F 0.6386(2) 0.95692(15) -0.20420(6) 0.0528(6) Uani 1 1 d .
C66 C 0.5548(3) 0.8895(3) -0.21128(9) 0.0440(8) Uani 1 1 d .
C71 C 0.5700(3) 0.8877(2) -0.12738(9) 0.0386(7) Uani 1 1 d .
F72 F 0.7334(2) 0.99896(17) -0.12963(7) 0.0598(6) Uani 1 1 d .
C72 C 0.6222(3) 0.9777(3) -0.11867(10) 0.0463(9) Uani 1 1 d .
F73 F 0.6230(2) 1.13794(16) -0.09204(7) 0.0680(7) Uani 1 1 d .
C73 C 0.5662(4) 1.0523(2) -0.09969(10) 0.0491(9) Uani 1 1 d .
F74 F 0.3972(3) 1.11261(18) -0.06968(7) 0.0746(7) Uani 1 1 d .
C74 C 0.4526(4) 1.0408(3) -0.08833(10) 0.0507(10) Uani 1 1 d .
F75 F 0.2816(2) 0.94229(19) -0.08675(7) 0.0676(7) Uani 1 1 d .
C75 C 0.3950(4) 0.9547(3) -0.09709(10) 0.0484(8) Uani 1 1 d .
F76 F 0.39118(19) 0.79925(15) -0.12333(6) 0.0489(5) Uani 1 1 d .
C76 C 0.4535(3) 0.8817(3) -0.11595(10) 0.0411(8) Uani 1 1 d .
C81 C 0.7706(3) 0.8074(2) -0.15908(10) 0.0411(8) Uani 1 1 d .
F82 F 0.8002(2) 0.82331(18) -0.09536(6) 0.0548(6) Uani 1 1 d .
C82 C 0.8466(4) 0.8156(3) -0.12943(11) 0.0460(9) Uani 1 1 d .
F83 F 1.0343(2) 0.8274(2) -0.10166(8) 0.0752(8) Uani 1 1 d .
C83 C 0.9676(4) 0.8173(3) -0.13203(13) 0.0538(10) Uani 1 1 d .
F84 F 1.1380(2) 0.8114(2) -0.16826(9) 0.0802(9) Uani 1 1 d .
C84 C 1.0195(3) 0.8089(3) -0.16535(14) 0.0559(11) Uani 1 1 d .
F85 F 1.0005(2) 0.7888(2) -0.22910(8) 0.0732(8) Uani 1 1 d .
C85 C 0.9506(4) 0.7982(3) -0.19561(12) 0.0531(10) Uani 1 1 d .
F86 F 0.7690(2) 0.78422(18) -0.22372(6) 0.0561(6) Uani 1 1 d .
C86 C 0.8296(3) 0.7977(3) -0.19210(10) 0.0460(8) Uani 1 1 d .
C91 C 0.6191(3) 0.6870(2) -0.13182(8) 0.0353(7) Uani 1 1 d .
F92 F 0.56061(19) 0.74056(15) -0.07247(5) 0.0476(5) Uani 1 1 d .
C92 C 0.5943(3) 0.6675(2) -0.09541(8) 0.0374(7) Uani 1 1 d .
C93 C 0.6035(3) 0.5746(3) -0.07943(8) 0.0398(7) Uani 1 1 d .
F93 F 0.57889(19) 0.56245(16) -0.04361(5) 0.0547(5) Uani 1 1 d .
F94 F 0.6516(2) 0.40535(15) -0.08500(6) 0.0550(6) Uani 1 1 d .
C94 C 0.6399(3) 0.4959(3) -0.09988(10) 0.0427(8) Uani 1 1 d .
F95 F 0.7081(2) 0.43419(16) -0.15602(6) 0.0585(6) Uani 1 1 d .
C95 C 0.6675(3) 0.5103(2) -0.13619(10) 0.0418(8) Uani 1 1 d .
F96 F 0.6823(2) 0.61193(15) -0.18698(5) 0.0493(5) Uani 1 1 d .
C96 C 0.6555(3) 0.6034(2) -0.15096(8) 0.0387(7) Uani 1 1 d .

loop_
_atom_site_aniso_label
_atom_site_aniso_U_11
_atom_site_aniso_U_22
_atom_site_aniso_U_33
_atom_site_aniso_U_23
_atom_site_aniso_U_13
_atom_site_aniso_U_12
Zr1 0.03651(15) 0.03970(15) 0.03474(13) -0.00702(13) 0.00119(14) -0.00356(14)
P1 0.0386(4) 0.0329(4) 0.0299(3) -0.0006(3) -0.0023(3) 0.0016(3)
O1 0.0484(14) 0.0418(13) 0.0379(11) -0.0035(10) -0.0038(10) 0.0062(11)
C1 0.064(2) 0.0354(17) 0.0435(18) -0.0018(14) -0.0098(17) 0.0146(17)
O2 0.0425(12) 0.0436(12) 0.0368(11) -0.0057(11) 0.0041(9) -0.0081(11)
C2 0.049(2) 0.0395(18) 0.0409(17) -0.0024(14) -0.0070(15) 0.0101(16)
C3 0.0399(18) 0.0324(15) 0.0293(14) -0.0019(12) -0.0022(12) 0.0011(13)
C4 0.0394(19) 0.0352(16) 0.0333(15) 0.0006(12) -0.0005(13) 0.0004(14)
C5 0.0368(17) 0.0329(14) 0.0343(15) 0.0024(12) -0.0012(13) 0.0007(13)
C11 0.072(3) 0.054(2) 0.061(3) -0.006(2) 0.018(2) 0.016(2)
C12 0.070(3) 0.050(2) 0.058(2) -0.0191(19) 0.009(2) -0.007(2)
C13 0.087(3) 0.057(2) 0.045(2) -0.0122(18) 0.015(2) 0.003(2)
C14 0.061(3) 0.053(2) 0.085(3) -0.024(2) 0.034(2) -0.005(2)
C15 0.050(3) 0.073(3) 0.071(3) -0.026(2) 0.007(2) 0.010(2)
C16 0.046(2) 0.071(3) 0.079(3) 0.024(2) -0.015(2) -0.009(2)
C17 0.033(2) 0.065(2) 0.085(3) -0.006(2) 0.004(2) 0.001(2)
C18 0.034(2) 0.070(3) 0.064(2) 0.011(2) 0.0042(18) -0.0040(19)
C19 0.050(2) 0.058(2) 0.071(3) 0.003(2) -0.008(2) -0.020(2)
C20 0.056(3) 0.090(4) 0.057(2) 0.005(2) -0.018(2) -0.020(3)
C21 0.045(2) 0.0356(16) 0.0333(15) 0.0018(13) -0.0030(14) -0.0070(15)
C22 0.059(3) 0.048(2) 0.0447(19) -0.0110(16) 0.0011(17) -0.0098(19)
C23 0.077(3) 0.055(2) 0.054(2) -0.0122(19) -0.001(2) -0.015(2)
C24 0.074(3) 0.058(3) 0.063(3) 0.005(2) -0.014(2) -0.028(2)
C25 0.045(2) 0.064(3) 0.069(3) 0.013(2) -0.003(2) -0.010(2)
C26 0.046(2) 0.050(2) 0.046(2) 0.0034(16) -0.0026(16) -0.0016(17)
C31 0.045(2) 0.0359(17) 0.0322(15) 0.0033(12) 0.0009(13) -0.0036(13)
C32 0.049(2) 0.057(2) 0.0367(17) 0.0031(15) -0.0015(15) -0.0038(18)
C33 0.066(3) 0.066(3) 0.0375(18) 0.0085(17) 0.0054(18) -0.008(2)
C34 0.067(3) 0.062(3) 0.051(2) 0.0118(19) 0.011(2) -0.009(2)
C35 0.050(3) 0.086(3) 0.076(3) 0.021(3) -0.001(2) -0.025(2)
C36 0.051(3) 0.066(3) 0.054(2) 0.015(2) -0.0094(19) -0.010(2)
C41 0.046(2) 0.0375(15) 0.0291(13) 0.0016(12) -0.0022(14) 0.0069(16)
C42 0.046(2) 0.051(2) 0.069(3) -0.0027(19) 0.0087(19) 0.0040(18)
C43 0.060(3) 0.060(3) 0.090(3) -0.005(2) 0.019(3) 0.020(2)
C44 0.076(3) 0.047(2) 0.056(2) -0.0019(19) 0.010(2) 0.020(2)
C45 0.082(3) 0.0372(18) 0.064(2) -0.0063(18) 0.007(2) 0.008(2)
C46 0.055(2) 0.044(2) 0.064(2) -0.0036(18) 0.0084(19) 0.0007(18)
C51 0.045(2) 0.0360(16) 0.0348(16) 0.0007(13) 0.0058(14) -0.0058(15)
C52 0.047(2) 0.059(2) 0.0462(19) -0.0010(17) 0.0050(16) -0.0079(18)
C53 0.051(3) 0.102(4) 0.069(3) 0.004(3) 0.012(2) -0.026(3)
C54 0.078(4) 0.116(5) 0.053(3) 0.005(3) 0.027(2) -0.033(3)
C55 0.083(4) 0.109(4) 0.040(2) 0.007(2) 0.012(2) -0.024(3)
C56 0.055(2) 0.078(3) 0.0357(18) 0.0022(18) 0.0026(17) -0.009(2)
B1 0.040(2) 0.0389(18) 0.0351(17) 0.0032(15) -0.0003(15) -0.0029(15)
C61 0.0414(19) 0.0413(18) 0.0355(16) 0.0006(14) 0.0038(14) -0.0015(15)
F62 0.0610(15) 0.0502(12) 0.0515(12) 0.0095(10) -0.0086(10) -0.0190(11)
C62 0.048(2) 0.049(2) 0.0362(16) 0.0041(15) -0.0004(15) -0.0026(17)
F63 0.0652(17) 0.091(2) 0.0681(16) 0.0020(14) -0.0244(13) -0.0167(15)
C63 0.049(2) 0.065(2) 0.0448(19) 0.0004(18) -0.0080(17) -0.0054(19)
F64 0.086(2) 0.111(2) 0.0583(15) 0.0165(15) -0.0291(14) 0.0178(18)
C64 0.060(3) 0.079(3) 0.0375(18) 0.0042(18) -0.0089(18) 0.016(2)
F65 0.096(2) 0.0662(16) 0.0569(15) 0.0267(13) 0.0019(14) 0.0133(15)
C65 0.065(3) 0.052(2) 0.0400(18) 0.0121(17) 0.0024(17) 0.013(2)
F66 0.0629(14) 0.0411(11) 0.0543(12) 0.0116(9) 0.0043(10) -0.0062(10)
C66 0.049(2) 0.0420(18) 0.0405(17) 0.0049(14) 0.0043(15) 0.0047(16)
C71 0.043(2) 0.0367(16) 0.0360(15) 0.0020(13) -0.0049(14) -0.0033(14)
F72 0.0571(15) 0.0469(12) 0.0755(15) -0.0004(11) 0.0009(12) -0.0170(11)
C72 0.052(3) 0.0418(18) 0.0450(18) 0.0040(15) -0.0044(16) -0.0068(17)
F73 0.092(2) 0.0372(11) 0.0748(16) -0.0092(11) -0.0243(14) -0.0081(12)
C73 0.071(3) 0.0299(17) 0.0464(18) 0.0013(13) -0.0140(18) -0.0042(16)
F74 0.098(2) 0.0540(13) 0.0721(15) -0.0127(12) -0.0029(16) 0.0273(15)
C74 0.071(3) 0.0364(18) 0.0444(19) -0.0013(15) -0.0049(18) 0.0138(17)
F75 0.0529(14) 0.0656(15) 0.0844(17) 0.0007(14) 0.0145(12) 0.0112(13)
C75 0.050(2) 0.046(2) 0.0500(19) 0.0056(15) -0.0011(18) 0.0075(18)
F76 0.0445(12) 0.0416(10) 0.0606(12) 0.0011(9) 0.0046(10) -0.0074(10)
C76 0.042(2) 0.0370(17) 0.0440(18) 0.0044(14) -0.0016(15) -0.0018(15)
C81 0.047(2) 0.0324(16) 0.0442(18) 0.0058(14) 0.0038(16) -0.0046(15)
F82 0.0578(14) 0.0658(15) 0.0409(11) 0.0060(10) -0.0085(10) -0.0074(12)
C82 0.047(2) 0.043(2) 0.048(2) 0.0075(16) -0.0043(17) -0.0027(17)
F83 0.0552(15) 0.0809(19) 0.0895(19) 0.0141(15) -0.0249(14) -0.0095(14)
C83 0.047(2) 0.043(2) 0.071(3) 0.0128(19) -0.012(2) -0.0055(18)
F84 0.0384(13) 0.0722(17) 0.130(3) 0.0178(17) 0.0095(14) 0.0028(12)
C84 0.034(2) 0.043(2) 0.091(3) 0.012(2) 0.007(2) 0.0021(16)
F85 0.0688(17) 0.0689(17) 0.0818(18) 0.0105(14) 0.0353(14) 0.0099(14)
C85 0.054(2) 0.042(2) 0.063(2) 0.0078(18) 0.018(2) 0.0022(18)
F86 0.0629(15) 0.0646(15) 0.0408(11) 0.0006(10) 0.0074(10) 0.0007(12)
C86 0.049(2) 0.0418(19) 0.0469(19) 0.0071(16) 0.0020(17) 0.0007(17)
C91 0.0341(18) 0.0360(16) 0.0358(15) 0.0011(12) -0.0037(13) -0.0030(13)
F92 0.0649(15) 0.0434(11) 0.0345(10) -0.0025(8) 0.0052(9) 0.0023(10)
C92 0.0406(18) 0.0362(15) 0.0355(15) -0.0008(12) -0.0015(15) -0.0036(16)
C93 0.0395(17) 0.0442(16) 0.0358(14) 0.0052(13) -0.0029(14) -0.0068(18)
F93 0.0679(14) 0.0584(12) 0.0377(9) 0.0135(10) 0.0038(10) -0.0014(11)
F94 0.0588(14) 0.0392(11) 0.0669(14) 0.0150(10) -0.0063(11) -0.0034(10)
C94 0.040(2) 0.0359(16) 0.052(2) 0.0090(15) -0.0067(16) -0.0045(14)
F95 0.0731(15) 0.0402(11) 0.0622(13) -0.0106(11) 0.0073(11) 0.0033(12)
C95 0.043(2) 0.0347(17) 0.0480(19) -0.0065(14) -0.0005(16) -0.0034(15)
F96 0.0640(14) 0.0477(12) 0.0363(10) -0.0028(8) 0.0073(9) 0.0019(10)
C96 0.0437(19) 0.0392(16) 0.0333(15) -0.0012(13) -0.0029(14) -0.0055(15)

loop_
_atom_type_symbol
_atom_type_description
_atom_type_scat_dispersion_real
_atom_type_scat_dispersion_imag
_atom_type_scat_source
C C 0.0033 0.0016 'International Tables Vol C Tables 4.2.6.8 and 6.1.1.4'
H H 0.0000 0.0000 'International Tables Vol C Tables 4.2.6.8 and 6.1.1.4'
B B 0.0013 0.0007 'International Tables Vol C Tables 4.2.6.8 and 6.1.1.4'
O O 0.0106 0.0060 'International Tables Vol C Tables 4.2.6.8 and 6.1.1.4'
F F 0.0171 0.0103 'International Tables Vol C Tables 4.2.6.8 and 6.1.1.4'
P P 0.1023 0.0942 'International Tables Vol C Tables 4.2.6.8 and 6.1.1.4'
Zr Zr -2.9673 0.5597 'International Tables Vol C Tables 4.2.6.8 and 6.1.1.4'

loop_
_geom_angle_atom_site_label_1
_geom_angle_atom_site_label_2
_geom_angle_atom_site_label_3
_geom_angle
O1 Zr1 O2 94.35(10)
O1 Zr1 C12 115.78(13)
O2 Zr1 C12 131.92(12)
O1 Zr1 C13 135.67(14)
O2 Zr1 C13 99.97(12)
C12 Zr1 C13 32.53(14)
O1 Zr1 C11 85.46(13)
O2 Zr1 C11 130.77(13)
C12 Zr1 C11 32.06(14)
C13 Zr1 C11 53.75(15)
O1 Zr1 C17 91.17(13)
O2 Zr1 C17 82.40(12)
C12 Zr1 C17 129.86(15)
C13 Zr1 C17 132.07(16)
C11 Zr1 C17 146.80(15)
O1 Zr1 C18 80.48(12)
O2 Zr1 C18 113.38(12)
C12 Zr1 C18 108.16(15)
C13 Zr1 C18 129.06(15)
C11 Zr1 C18 115.08(15)
C17 Zr1 C18 32.24(14)
O1 Zr1 C19 104.15(12)
O2 Zr1 C19 131.29(12)
C12 Zr1 C19 78.70(15)
C13 Zr1 C19 97.26(16)
C11 Zr1 C19 95.78(16)
C17 Zr1 C19 53.09(15)
C18 Zr1 C19 31.90(14)
O1 Zr1 C16 122.77(13)
O2 Zr1 C16 78.90(12)
C12 Zr1 C16 109.67(17)
C13 Zr1 C16 101.17(17)
C11 Zr1 C16 140.11(16)
C17 Zr1 C16 31.72(15)
C18 Zr1 C16 52.95(14)
C19 Zr1 C16 53.11(14)
O1 Zr1 C15 83.55(13)
O2 Zr1 C15 98.81(13)
C12 Zr1 C15 52.69(15)
C13 Zr1 C15 52.98(16)
C11 Zr1 C15 32.11(14)
C17 Zr1 C15 174.65(16)
C18 Zr1 C15 144.87(15)
C19 Zr1 C15 127.44(14)
C16 Zr1 C15 153.61(16)
O1 Zr1 C20 133.11(13)
O2 Zr1 C20 106.90(13)
C12 Zr1 C20 79.84(17)
C13 Zr1 C20 81.86(17)
C11 Zr1 C20 108.58(17)
C17 Zr1 C20 52.60(16)
C18 Zr1 C20 52.84(14)
C19 Zr1 C20 32.24(14)
C16 Zr1 C20 31.74(16)
C15 Zr1 C20 131.31(16)
O1 Zr1 C14 111.19(14)
O2 Zr1 C14 82.21(12)
C12 Zr1 C14 52.99(14)
C13 Zr1 C14 32.27(15)
C11 Zr1 C14 52.99(15)
C17 Zr1 C14 153.68(17)
C18 Zr1 C14 160.43(14)
C19 Zr1 C14 128.70(15)
C16 Zr1 C14 123.62(17)
C15 Zr1 C14 31.35(15)
C20 Zr1 C14 112.76(16)
C21 P1 C31 108.88(15)
C21 P1 C2 109.16(17)
C31 P1 C2 106.85(17)
C21 P1 C3 106.97(15)
C31 P1 C3 114.55(16)
C2 P1 C3 110.35(15)
C1 O1 Zr1 142.3(2)
O1 C1 C2 110.6(3)
O1 C1 H1A 109.5
C2 C1 H1A 109.5
O1 C1 H1B 109.5
C2 C1 H1B 109.5
H1A C1 H1B 108.1
C5 O2 Zr1 141.9(2)
C1 C2 P1 112.8(3)
C1 C2 H2A 109.0
P1 C2 H2A 109.0
C1 C2 H2B 109.0
P1 C2 H2B 109.0
H2A C2 H2B 107.8
C4 C3 C41 115.4(3)
C4 C3 P1 106.5(2)
C41 C3 P1 110.5(2)
C4 C3 H3 108.1
C41 C3 H3 108.1
P1 C3 H3 108.1
C5 C4 C3 123.9(3)
C5 C4 H4 118.1
C3 C4 H4 118.1
O2 C5 C4 122.0(3)
O2 C5 C51 115.7(3)
C4 C5 C51 122.3(3)
C12 C11 C15 107.1(4)
C12 C11 Zr1 73.8(2)
C15 C11 Zr1 75.0(2)
C12 C11 H11 126.4
C15 C11 H11 126.4
Zr1 C11 H11 117.0
C11 C12 C13 108.8(4)
C11 C12 Zr1 74.2(2)
C13 C12 Zr1 73.7(2)
C11 C12 H12 125.6
C13 C12 H12 125.6
Zr1 C12 H12 118.4
C12 C13 C14 106.8(4)
C12 C13 Zr1 73.7(2)
C14 C13 Zr1 75.6(2)
C12 C13 H13 126.6
C14 C13 H13 126.6
Zr1 C13 H13 116.4
C15 C14 C13 108.0(4)
C15 C14 Zr1 73.8(2)
C13 C14 Zr1 72.2(2)
C15 C14 H14 126.0
C13 C14 H14 126.0
Zr1 C14 H14 119.9
C14 C15 C11 109.2(4)
C14 C15 Zr1 74.9(3)
C11 C15 Zr1 72.9(2)
C14 C15 H15 125.4
C11 C15 H15 125.4
Zr1 C15 H15 118.6
C17 C16 C20 108.1(4)
C17 C16 Zr1 73.5(3)
C20 C16 Zr1 74.3(3)
C17 C16 H16 125.9
C20 C16 H16 125.9
Zr1 C16 H16 118.1
C16 C17 C18 108.3(4)
C16 C17 Zr1 74.7(3)
C18 C17 Zr1 73.9(2)
C16 C17 H17 125.9
C18 C17 H17 125.9
Zr1 C17 H17 117.5
C19 C18 C17 108.0(4)
C19 C18 Zr1 74.2(2)
C17 C18 Zr1 73.9(2)
C19 C18 H18 126.0
C17 C18 H18 126.0
Zr1 C18 H18 117.9
C18 C19 C20 107.5(4)
C18 C19 Zr1 73.9(2)
C20 C19 Zr1 74.6(2)
C18 C19 H19 126.2
C20 C19 H19 126.2
Zr1 C19 H19 117.3
C16 C20 C19 108.1(4)
C16 C20 Zr1 73.9(3)
C19 C20 Zr1 73.2(2)
C16 C20 H20 126.0
C19 C20 H20 126.0
Zr1 C20 H20 118.8
C26 C21 C22 119.3(3)
C26 C21 P1 120.2(3)
C22 C21 P1 120.2(3)
C23 C22 C21 119.5(4)
C23 C22 H22 120.3
C21 C22 H22 120.3
C24 C23 C22 120.8(4)
C24 C23 H23 119.6
C22 C23 H23 119.6
C23 C24 C25 120.0(4)
C23 C24 H24 120.0
C25 C24 H24 120.0
C26 C25 C24 120.3(4)
C26 C25 H25 119.9
C24 C25 H25 119.9
C25 C26 C21 120.1(4)
C25 C26 H26 119.9
C21 C26 H26 119.9
C36 C31 C32 119.4(3)
C36 C31 P1 121.0(3)
C32 C31 P1 119.3(3)
C33 C32 C31 120.3(4)
C33 C32 H32 119.8
C31 C32 H32 119.8
C34 C33 C32 120.5(4)
C34 C33 H33 119.8
C32 C33 H33 119.8
C35 C34 C33 119.2(4)
C35 C34 H34 120.4
C33 C34 H34 120.4
C34 C35 C36 121.3(4)
C34 C35 H35 119.4
C36 C35 H35 119.4
C31 C36 C35 119.3(4)
C31 C36 H36 120.3
C35 C36 H36 120.3
C42 C41 C46 117.9(3)
C42 C41 C3 120.5(3)
C46 C41 C3 121.7(3)
C41 C42 C43 120.7(4)
C41 C42 H42 119.7
C43 C42 H42 119.7
C44 C43 C42 120.7(4)
C44 C43 H43 119.6
C42 C43 H43 119.6
C43 C44 C45 119.6(4)
C43 C44 H44 120.2
C45 C44 H44 120.2
C44 C45 C46 120.2(4)
C44 C45 H45 119.9
C46 C45 H45 119.9
C45 C46 C41 121.0(4)
C45 C46 H46 119.5
C41 C46 H46 119.5
C52 C51 C56 118.1(3)
C52 C51 C5 121.9(3)
C56 C51 C5 119.9(3)
C51 C52 C53 121.1(4)
C51 C52 H52 119.5
C53 C52 H52 119.5
C54 C53 C52 120.1(4)
C54 C53 H53 120.0
C52 C53 H53 120.0
C55 C54 C53 120.0(4)
C55 C54 H54 120.0
C53 C54 H54 120.0
C54 C55 C56 120.9(4)
C54 C55 H55 119.6
C56 C55 H55 119.6
C55 C56 C51 119.8(4)
C55 C56 H56 120.1
C51 C56 H56 120.1
C61 B1 C71 100.9(3)
C61 B1 C81 114.3(3)
C71 B1 C81 113.7(3)
C61 B1 C91 113.7(3)
C71 B1 C91 113.5(3)
C81 B1 C91 101.4(3)
C62 C61 C66 113.6(3)
C62 C61 B1 126.4(3)
C66 C61 B1 119.1(3)
F62 C62 C61 121.2(3)
F62 C62 C63 114.4(3)
C61 C62 C63 124.4(4)
F63 C63 C64 119.7(4)
F63 C63 C62 120.7(4)
C64 C63 C62 119.5(4)
F64 C64 C65 121.0(4)
F64 C64 C63 119.8(4)
C65 C64 C63 119.2(4)
F65 C65 C64 120.4(4)
F65 C65 C66 120.3(4)
C64 C65 C66 119.3(4)
F66 C66 C65 116.2(3)
F66 C66 C61 119.8(3)
C65 C66 C61 123.9(4)
C72 C71 C76 112.8(3)
C72 C71 B1 127.5(3)
C76 C71 B1 119.4(3)
F72 C72 C73 115.0(3)
F72 C72 C71 121.0(3)
C73 C72 C71 123.9(4)
F73 C73 C74 119.0(4)
F73 C73 C72 120.6(4)
C74 C73 C72 120.4(3)
F74 C74 C73 121.1(4)
F74 C74 C75 120.5(4)
C73 C74 C75 118.4(4)
F75 C75 C74 119.5(4)
F75 C75 C76 120.8(3)
C74 C75 C76 119.7(4)
F76 C76 C75 116.1(3)
F76 C76 C71 119.2(3)
C75 C76 C71 124.7(3)
C86 C81 C82 112.8(3)
C86 C81 B1 126.9(3)
C82 C81 B1 119.9(3)
F82 C82 C83 116.7(4)
F82 C82 C81 118.8(3)
C83 C82 C81 124.5(4)
F83 C83 C84 120.2(4)
F83 C83 C82 120.3(4)
C84 C83 C82 119.5(4)
F84 C84 C83 120.1(4)
F84 C84 C85 120.7(4)
C83 C84 C85 119.2(4)
F85 C85 C84 120.2(4)
F85 C85 C86 120.0(4)
C84 C85 C86 119.8(4)
F86 C86 C85 115.2(4)
F86 C86 C81 120.6(3)
C85 C86 C81 124.1(4)
C92 C91 C96 112.9(3)
C92 C91 B1 127.5(3)
C96 C91 B1 119.0(3)
F92 C92 C91 121.0(3)
F92 C92 C93 114.9(3)
C91 C92 C93 124.1(3)
F93 C93 C94 120.0(3)
F93 C93 C92 120.2(3)
C94 C93 C92 119.8(3)
F94 C94 C93 121.2(3)
F94 C94 C95 119.7(3)
C93 C94 C95 119.1(3)
F95 C95 C96 121.6(3)
F95 C95 C94 119.4(3)
C96 C95 C94 119.0(3)
F96 C96 C95 115.9(3)
F96 C96 C91 119.1(3)
C95 C96 C91 125.1(3)

loop_
_geom_bond_atom_site_label_1
_geom_bond_atom_site_label_2
_geom_bond_distance
Zr1 O1 1.983(2)
Zr1 O2 2.027(2)
Zr1 C12 2.514(4)
Zr1 C13 2.514(4)
Zr1 C11 2.518(4)
Zr1 C17 2.525(4)
Zr1 C18 2.525(4)
Zr1 C19 2.528(4)
Zr1 C16 2.540(5)
Zr1 C15 2.544(4)
Zr1 C20 2.546(4)
Zr1 C14 2.558(4)
P1 C21 1.793(3)
P1 C31 1.798(3)
P1 C2 1.805(3)
P1 C3 1.852(3)
O1 C1 1.410(4)
C1 C2 1.536(5)
C1 H1A 0.9800
C1 H1B 0.9800
O2 C5 1.330(4)
C2 H2A 0.9800
C2 H2B 0.9800
C3 C4 1.510(4)
C3 C41 1.525(4)
C3 H3 0.9900
C4 C5 1.346(4)
C4 H4 0.9400
C5 C51 1.482(4)
C11 C12 1.389(6)
C11 C15 1.400(6)
C11 H11 0.9400
C12 C13 1.408(6)
C12 H12 0.9400
C13 C14 1.410(7)
C13 H13 0.9400
C14 C15 1.378(7)
C14 H14 0.9400
C15 H15 0.9400
C16 C17 1.385(6)
C16 C20 1.391(7)
C16 H16 0.9400
C17 C18 1.402(6)
C17 H17 0.9400
C18 C19 1.389(6)
C18 H18 0.9400
C19 C20 1.409(6)
C19 H19 0.9400
C20 H20 0.9400
C21 C26 1.397(5)
C21 C22 1.398(5)
C22 C23 1.379(5)
C22 H22 0.9400
C23 C24 1.375(7)
C23 H23 0.9400
C24 C25 1.381(7)
C24 H24 0.9400
C25 C26 1.375(6)
C25 H25 0.9400
C26 H26 0.9400
C31 C36 1.381(5)
C31 C32 1.388(5)
C32 C33 1.375(5)
C32 H32 0.9400
C33 C34 1.374(6)
C33 H33 0.9400
C34 C35 1.372(6)
C34 H34 0.9400
C35 C36 1.383(6)
C35 H35 0.9400
C36 H36 0.9400
C41 C42 1.381(5)
C41 C46 1.387(5)
C42 C43 1.385(6)
C42 H42 0.9400
C43 C44 1.361(6)
C43 H43 0.9400
C44 C45 1.370(6)
C44 H44 0.9400
C45 C46 1.383(5)
C45 H45 0.9400
C46 H46 0.9400
C51 C52 1.384(5)
C51 C56 1.396(5)
C52 C53 1.386(6)
C52 H52 0.9400
C53 C54 1.365(7)
C53 H53 0.9400
C54 C55 1.363(7)
C54 H54 0.9400
C55 C56 1.390(6)
C55 H55 0.9400
C56 H56 0.9400
B1 C61 1.655(5)
B1 C71 1.656(5)
B1 C81 1.660(5)
B1 C91 1.661(5)
C61 C62 1.378(5)
C61 C66 1.392(5)
F62 C62 1.359(4)
C62 C63 1.380(5)
F63 C63 1.350(5)
C63 C64 1.374(6)
F64 C64 1.344(4)
C64 C65 1.368(6)
F65 C65 1.345(4)
C65 C66 1.391(5)
F66 C66 1.343(4)
C71 C72 1.389(5)
C71 C76 1.390(5)
F72 C72 1.355(4)
C72 C73 1.379(5)
F73 C73 1.354(4)
C73 C74 1.364(6)
F74 C74 1.342(4)
C74 C75 1.373(5)
F75 C75 1.352(5)
C75 C76 1.374(5)
F76 C76 1.348(4)
C81 C86 1.387(5)
C81 C82 1.389(5)
F82 C82 1.356(4)
C82 C83 1.378(5)
F83 C83 1.351(5)
C83 C84 1.358(6)
F84 C84 1.350(4)
C84 C85 1.362(6)
F85 C85 1.355(5)
C85 C86 1.379(5)
F86 C86 1.358(4)
C91 C92 1.386(4)
C91 C96 1.392(5)
F92 C92 1.350(4)
C92 C93 1.389(4)
C93 F93 1.349(3)
C93 C94 1.364(5)
F94 C94 1.346(4)
C94 C95 1.378(5)
F95 C95 1.341(4)
C95 C96 1.376(5)
F96 C96 1.357(4)

loop_
_geom_torsion_atom_site_label_1
_geom_torsion_atom_site_label_2
_geom_torsion_atom_site_label_3
_geom_torsion_atom_site_label_4
_geom_torsion
O2 Zr1 O1 C1 -91.9(4)
C12 Zr1 O1 C1 49.4(4)
C13 Zr1 O1 C1 17.1(4)
C11 Zr1 O1 C1 38.7(4)
C17 Zr1 O1 C1 -174.4(4)
C18 Zr1 O1 C1 155.1(4)
C19 Zr1 O1 C1 133.5(4)
C16 Zr1 O1 C1 -171.5(3)
C15 Zr1 O1 C1 6.5(4)
C20 Zr1 O1 C1 150.0(4)
C14 Zr1 O1 C1 -8.6(4)
Zr1 O1 C1 C2 85.4(4)
O1 Zr1 O2 C5 46.7(3)
C12 Zr1 O2 C5 -84.2(4)
C13 Zr1 O2 C5 -91.2(3)
C11 Zr1 O2 C5 -41.0(4)
C17 Zr1 O2 C5 137.3(3)
C18 Zr1 O2 C5 128.2(3)
C19 Zr1 O2 C5 159.9(3)
C16 Zr1 O2 C5 169.3(4)
C15 Zr1 O2 C5 -37.4(3)
C20 Zr1 O2 C5 -175.6(3)
C14 Zr1 O2 C5 -64.1(3)
O1 C1 C2 P1 61.3(3)
C21 P1 C2 C1 162.5(2)
C31 P1 C2 C1 44.9(3)
C3 P1 C2 C1 -80.2(3)
C21 P1 C3 C4 67.7(2)
C31 P1 C3 C4 -171.6(2)
C2 P1 C3 C4 -50.9(3)
C21 P1 C3 C41 -58.4(3)
C31 P1 C3 C41 62.4(3)
C2 P1 C3 C41 -177.0(2)
C41 C3 C4 C5 -126.5(3)
P1 C3 C4 C5 110.4(3)
Zr1 O2 C5 C4 -83.2(4)
Zr1 O2 C5 C51 97.7(4)
C3 C4 C5 O2 2.3(5)
C3 C4 C5 C51 -178.6(3)
O1 Zr1 C11 C12 161.6(3)
O2 Zr1 C11 C12 -106.6(3)
C13 Zr1 C11 C12 -37.0(3)
C17 Zr1 C11 C12 76.4(4)
C18 Zr1 C11 C12 84.3(3)
C19 Zr1 C11 C12 57.8(3)
C16 Zr1 C11 C12 22.9(4)
C15 Zr1 C11 C12 -113.3(4)
C20 Zr1 C11 C12 27.4(3)
C14 Zr1 C11 C12 -77.5(3)
O1 Zr1 C11 C15 -85.1(3)
O2 Zr1 C11 C15 6.7(3)
C12 Zr1 C11 C15 113.3(4)
C13 Zr1 C11 C15 76.3(3)
C17 Zr1 C11 C15 -170.3(3)
C18 Zr1 C11 C15 -162.4(3)
C19 Zr1 C11 C15 171.1(3)
C16 Zr1 C11 C15 136.2(3)
C20 Zr1 C11 C15 140.8(3)
C14 Zr1 C11 C15 35.8(3)
C15 C11 C12 C13 -2.0(5)
Zr1 C11 C12 C13 66.2(3)
C15 C11 C12 Zr1 -68.1(3)
O1 Zr1 C12 C11 -20.5(3)
O2 Zr1 C12 C11 102.7(3)
C13 Zr1 C12 C11 115.6(4)
C17 Zr1 C12 C11 -136.1(3)
C18 Zr1 C12 C11 -108.5(3)
C19 Zr1 C12 C11 -120.8(3)
C16 Zr1 C12 C11 -164.7(3)
C15 Zr1 C12 C11 37.9(3)
C20 Zr1 C12 C11 -153.7(3)
C14 Zr1 C12 C11 77.5(3)
O1 Zr1 C12 C13 -136.0(3)
O2 Zr1 C12 C13 -12.9(4)
C11 Zr1 C12 C13 -115.6(4)
C17 Zr1 C12 C13 108.3(3)
C18 Zr1 C12 C13 136.0(3)
C19 Zr1 C12 C13 123.6(3)
C16 Zr1 C12 C13 79.8(3)
C15 Zr1 C12 C13 -77.7(3)
C20 Zr1 C12 C13 90.8(3)
C14 Zr1 C12 C13 -38.1(3)
C11 C12 C13 C14 2.5(5)
Zr1 C12 C13 C14 68.9(3)
C11 C12 C13 Zr1 -66.4(3)
O1 Zr1 C13 C12 63.4(4)
O2 Zr1 C13 C12 170.3(3)
C11 Zr1 C13 C12 36.4(3)
C17 Zr1 C13 C12 -101.0(3)
C18 Zr1 C13 C12 -58.3(4)
C19 Zr1 C13 C12 -55.4(3)
C16 Zr1 C13 C12 -109.2(3)
C15 Zr1 C13 C12 76.7(3)
C20 Zr1 C13 C12 -83.9(3)
C14 Zr1 C13 C12 112.7(4)
O1 Zr1 C13 C14 -49.3(4)
O2 Zr1 C13 C14 57.6(3)
C12 Zr1 C13 C14 -112.7(4)
C11 Zr1 C13 C14 -76.3(3)
C17 Zr1 C13 C14 146.3(3)
C18 Zr1 C13 C14 -171.0(3)
C19 Zr1 C13 C14 -168.2(3)
C16 Zr1 C13 C14 138.1(3)
C15 Zr1 C13 C14 -36.0(3)
C20 Zr1 C13 C14 163.4(3)
C12 C13 C14 C15 -2.1(5)
Zr1 C13 C14 C15 65.6(3)
C12 C13 C14 Zr1 -67.7(3)
O1 Zr1 C14 C15 29.8(3)
O2 Zr1 C14 C15 121.4(3)
C12 Zr1 C14 C15 -77.2(3)
C13 Zr1 C14 C15 -115.6(4)
C11 Zr1 C14 C15 -36.7(3)
C17 Zr1 C14 C15 176.2(3)
C18 Zr1 C14 C15 -94.3(5)
C19 Zr1 C14 C15 -100.5(3)
C16 Zr1 C14 C15 -167.5(3)
C20 Zr1 C14 C15 -133.4(3)
O1 Zr1 C14 C13 145.4(3)
O2 Zr1 C14 C13 -122.9(3)
C12 Zr1 C14 C13 38.4(3)
C11 Zr1 C14 C13 78.9(3)
C17 Zr1 C14 C13 -68.2(4)
C18 Zr1 C14 C13 21.3(6)
C19 Zr1 C14 C13 15.1(4)
C16 Zr1 C14 C13 -51.9(3)
C15 Zr1 C14 C13 115.6(4)
C20 Zr1 C14 C13 -17.8(3)
C13 C14 C15 C11 0.9(5)
Zr1 C14 C15 C11 65.4(3)
C13 C14 C15 Zr1 -64.5(3)
C12 C11 C15 C14 0.7(5)
Zr1 C11 C15 C14 -66.7(3)
C12 C11 C15 Zr1 67.3(3)
O1 Zr1 C15 C14 -152.2(3)
O2 Zr1 C15 C14 -58.8(3)
C12 Zr1 C15 C14 78.2(3)
C13 Zr1 C15 C14 37.1(3)
C11 Zr1 C15 C14 116.0(4)
C17 Zr1 C15 C14 -161.5(15)
C18 Zr1 C15 C14 144.5(3)
C19 Zr1 C15 C14 104.9(3)
C16 Zr1 C15 C14 24.0(5)
C20 Zr1 C15 C14 63.1(3)
O1 Zr1 C15 C11 91.7(3)
O2 Zr1 C15 C11 -174.8(3)
C12 Zr1 C15 C11 -37.8(3)
C13 Zr1 C15 C11 -79.0(3)
C17 Zr1 C15 C11 82.4(17)
C18 Zr1 C15 C11 28.5(4)
C19 Zr1 C15 C11 -11.2(3)
C16 Zr1 C15 C11 -92.1(4)
C20 Zr1 C15 C11 -53.0(4)
C14 Zr1 C15 C11 -116.0(4)
O1 Zr1 C16 C17 -5.5(3)
O2 Zr1 C16 C17 -93.5(3)
C12 Zr1 C16 C17 135.7(3)
C13 Zr1 C16 C17 168.4(3)
C11 Zr1 C16 C17 123.1(3)
C18 Zr1 C16 C17 37.4(3)
C19 Zr1 C16 C17 77.6(3)
C15 Zr1 C16 C17 179.0(3)
C20 Zr1 C16 C17 114.8(4)
C14 Zr1 C16 C17 -166.3(3)
O1 Zr1 C16 C20 -120.3(3)
O2 Zr1 C16 C20 151.7(3)
C12 Zr1 C16 C20 20.9(3)
C13 Zr1 C16 C20 53.6(3)
C11 Zr1 C16 C20 8.3(4)
C17 Zr1 C16 C20 -114.8(4)
C18 Zr1 C16 C20 -77.4(3)
C19 Zr1 C16 C20 -37.2(3)
C15 Zr1 C16 C20 64.2(5)
C14 Zr1 C16 C20 78.9(3)
C20 C16 C17 C18 0.0(6)
Zr1 C16 C17 C18 -66.9(3)
C20 C16 C17 Zr1 66.9(4)
O1 Zr1 C17 C16 175.4(3)
O2 Zr1 C17 C16 81.2(3)
C12 Zr1 C17 C16 -58.9(3)
C13 Zr1 C17 C16 -15.4(4)
C11 Zr1 C17 C16 -101.1(4)
C18 Zr1 C17 C16 -114.6(4)
C19 Zr1 C17 C16 -77.7(3)
C15 Zr1 C17 C16 -175.4(15)
C20 Zr1 C17 C16 -36.9(3)
C14 Zr1 C17 C16 26.5(5)
O1 Zr1 C17 C18 -70.0(3)
O2 Zr1 C17 C18 -164.2(3)
C12 Zr1 C17 C18 55.8(3)
C13 Zr1 C17 C18 99.2(3)
C11 Zr1 C17 C18 13.5(4)
C19 Zr1 C17 C18 36.9(2)
C16 Zr1 C17 C18 114.6(4)
C15 Zr1 C17 C18 -60.7(17)
C20 Zr1 C17 C18 77.7(3)
C14 Zr1 C17 C18 141.1(3)
C16 C17 C18 C19 0.6(5)
Zr1 C17 C18 C19 -66.9(3)
C16 C17 C18 Zr1 67.4(3)
O1 Zr1 C18 C19 -137.6(3)
O2 Zr1 C18 C19 131.8(2)
C12 Zr1 C18 C19 -23.5(3)
C13 Zr1 C18 C19 5.3(3)
C11 Zr1 C18 C19 -57.2(3)
C17 Zr1 C18 C19 114.7(4)
C16 Zr1 C18 C19 77.9(3)
C15 Zr1 C18 C19 -73.5(4)
C20 Zr1 C18 C19 37.8(3)
C14 Zr1 C18 C19 -9.1(6)
O1 Zr1 C18 C17 107.7(3)
O2 Zr1 C18 C17 17.1(3)
C12 Zr1 C18 C17 -138.1(3)
C13 Zr1 C18 C17 -109.3(3)
C11 Zr1 C18 C17 -171.9(3)
C19 Zr1 C18 C17 -114.7(4)
C16 Zr1 C18 C17 -36.8(3)
C15 Zr1 C18 C17 171.9(3)
C20 Zr1 C18 C17 -76.9(3)
C14 Zr1 C18 C17 -123.8(5)
C17 C18 C19 C20 -0.9(5)
Zr1 C18 C19 C20 -67.6(3)
C17 C18 C19 Zr1 66.7(3)
O1 Zr1 C19 C18 43.3(3)
O2 Zr1 C19 C18 -65.7(3)
C12 Zr1 C19 C18 157.3(3)
C13 Zr1 C19 C18 -175.8(3)
C11 Zr1 C19 C18 130.1(3)
C17 Zr1 C19 C18 -37.3(3)
C16 Zr1 C19 C18 -77.3(3)
C15 Zr1 C19 C18 136.0(3)
C20 Zr1 C19 C18 -113.8(4)
C14 Zr1 C19 C18 176.1(3)
O1 Zr1 C19 C20 157.1(3)
O2 Zr1 C19 C20 48.1(3)
C12 Zr1 C19 C20 -88.8(3)
C13 Zr1 C19 C20 -62.0(3)
C11 Zr1 C19 C20 -116.1(3)
C17 Zr1 C19 C20 76.5(3)
C18 Zr1 C19 C20 113.8(4)
C16 Zr1 C19 C20 36.6(3)
C15 Zr1 C19 C20 -110.2(3)
C14 Zr1 C19 C20 -70.1(4)
C17 C16 C20 C19 -0.6(6)
Zr1 C16 C20 C19 65.8(3)
C17 C16 C20 Zr1 -66.3(4)
C18 C19 C20 C16 0.9(5)
Zr1 C19 C20 C16 -66.2(4)
C18 C19 C20 Zr1 67.2(3)
O1 Zr1 C20 C16 84.0(3)
O2 Zr1 C20 C16 -29.1(3)
C12 Zr1 C20 C16 -160.0(3)
C13 Zr1 C20 C16 -127.1(3)
C11 Zr1 C20 C16 -174.4(3)
C17 Zr1 C20 C16 36.9(3)
C18 Zr1 C20 C16 77.8(3)
C19 Zr1 C20 C16 115.1(4)
C15 Zr1 C20 C16 -147.8(3)
C14 Zr1 C20 C16 -117.6(3)
O1 Zr1 C20 C19 -31.1(4)
O2 Zr1 C20 C19 -144.2(3)
C12 Zr1 C20 C19 84.9(3)
C13 Zr1 C20 C19 117.8(3)
C11 Zr1 C20 C19 70.5(3)
C17 Zr1 C20 C19 -78.2(3)
C18 Zr1 C20 C19 -37.3(3)
C16 Zr1 C20 C19 -115.1(4)
C15 Zr1 C20 C19 97.1(3)
C14 Zr1 C20 C19 127.3(3)
C31 P1 C21 C26 146.0(3)
C2 P1 C21 C26 29.7(3)
C3 P1 C21 C26 -89.7(3)
C31 P1 C21 C22 -40.1(3)
C2 P1 C21 C22 -156.4(3)
C3 P1 C21 C22 84.2(3)
C26 C21 C22 C23 -0.7(6)
P1 C21 C22 C23 -174.6(3)
C21 C22 C23 C24 0.4(7)
C22 C23 C24 C25 0.3(7)
C23 C24 C25 C26 -0.8(7)
C24 C25 C26 C21 0.6(6)
C22 C21 C26 C25 0.2(5)
P1 C21 C26 C25 174.1(3)
C21 P1 C31 C36 151.7(3)
C2 P1 C31 C36 -90.5(3)
C3 P1 C31 C36 32.1(4)
C21 P1 C31 C32 -35.5(3)
C2 P1 C31 C32 82.3(3)
C3 P1 C31 C32 -155.2(3)
C36 C31 C32 C33 -1.0(6)
P1 C31 C32 C33 -173.9(3)
C31 C32 C33 C34 -1.0(6)
C32 C33 C34 C35 2.0(7)
C33 C34 C35 C36 -0.8(8)
C32 C31 C36 C35 2.2(6)
P1 C31 C36 C35 174.9(4)
C34 C35 C36 C31 -1.3(8)
C4 C3 C41 C42 147.7(3)
P1 C3 C41 C42 -91.3(4)
C4 C3 C41 C46 -32.1(4)
P1 C3 C41 C46 88.8(4)
C46 C41 C42 C43 -0.1(6)
C3 C41 C42 C43 -180.0(4)
C41 C42 C43 C44 -0.2(7)
C42 C43 C44 C45 0.3(7)
C43 C44 C45 C46 -0.1(7)
C44 C45 C46 C41 -0.2(6)
C42 C41 C46 C45 0.3(6)
C3 C41 C46 C45 -179.8(3)
O2 C5 C51 C52 -144.9(3)
C4 C5 C51 C52 36.0(5)
O2 C5 C51 C56 32.7(5)
C4 C5 C51 C56 -146.4(4)
C56 C51 C52 C53 -1.7(6)
C5 C51 C52 C53 176.0(4)
C51 C52 C53 C54 2.4(8)
C52 C53 C54 C55 -1.3(9)
C53 C54 C55 C56 -0.5(9)
C54 C55 C56 C51 1.1(8)
C52 C51 C56 C55 0.0(7)
C5 C51 C56 C55 -177.8(4)
C71 B1 C61 C62 -104.0(4)
C81 B1 C61 C62 133.6(4)
C91 B1 C61 C62 17.9(5)
C71 B1 C61 C66 64.9(4)
C81 B1 C61 C66 -57.5(4)
C91 B1 C61 C66 -173.3(3)
C66 C61 C62 F62 179.8(3)
B1 C61 C62 F62 -10.8(6)
C66 C61 C62 C63 -0.7(6)
B1 C61 C62 C63 168.7(4)
F62 C62 C63 F63 -0.6(6)
C61 C62 C63 F63 179.9(4)
F62 C62 C63 C64 179.6(4)
C61 C62 C63 C64 0.1(6)
F63 C63 C64 F64 1.7(6)
C62 C63 C64 F64 -178.5(4)
F63 C63 C64 C65 -179.1(4)
C62 C63 C64 C65 0.7(6)
F64 C64 C65 F65 -2.1(6)
C63 C64 C65 F65 178.6(4)
F64 C64 C65 C66 178.4(4)
C63 C64 C65 C66 -0.8(6)
F65 C65 C66 F66 2.2(5)
C64 C65 C66 F66 -178.3(3)
F65 C65 C66 C61 -179.3(3)
C64 C65 C66 C61 0.2(6)
C62 C61 C66 F66 179.0(3)
B1 C61 C66 F66 8.8(5)
C62 C61 C66 C65 0.6(5)
B1 C61 C66 C65 -169.7(3)
C61 B1 C71 C72 -108.9(4)
C81 B1 C71 C72 13.9(5)
C91 B1 C71 C72 129.1(4)
C61 B1 C71 C76 64.7(4)
C81 B1 C71 C76 -172.5(3)
C91 B1 C71 C76 -57.3(4)
C76 C71 C72 F72 -176.0(3)
B1 C71 C72 F72 -2.1(5)
C76 C71 C72 C73 2.0(5)
B1 C71 C72 C73 176.0(3)
F72 C72 C73 F73 -2.2(5)
C71 C72 C73 F73 179.7(3)
F72 C72 C73 C74 177.8(3)
C71 C72 C73 C74 -0.3(6)
F73 C73 C74 F74 -0.4(5)
C72 C73 C74 F74 179.7(3)
F73 C73 C74 C75 178.3(3)
C72 C73 C74 C75 -1.7(5)
F74 C74 C75 F75 -0.1(5)
C73 C74 C75 F75 -178.8(3)
F74 C74 C75 C76 -179.5(3)
C73 C74 C75 C76 1.9(5)
F75 C75 C76 F76 0.3(5)
C74 C75 C76 F76 179.6(3)
F75 C75 C76 C71 -179.5(3)
C74 C75 C76 C71 -0.1(6)
C72 C71 C76 F76 178.5(3)
B1 C71 C76 F76 4.0(5)
C72 C71 C76 C75 -1.8(5)
B1 C71 C76 C75 -176.3(3)
C61 B1 C81 C86 -17.1(5)
C71 B1 C81 C86 -132.2(4)
C91 B1 C81 C86 105.6(4)
C61 B1 C81 C82 171.0(3)
C71 B1 C81 C82 55.9(4)
C91 B1 C81 C82 -66.3(4)
C86 C81 C82 F82 -178.5(3)
B1 C81 C82 F82 -5.6(5)
C86 C81 C82 C83 2.0(6)
B1 C81 C82 C83 174.9(4)
F82 C82 C83 F83 -0.7(6)
C81 C82 C83 F83 178.8(3)
F82 C82 C83 C84 179.3(3)
C81 C82 C83 C84 -1.2(7)
F83 C83 C84 F84 -0.6(6)
C82 C83 C84 F84 179.4(4)
F83 C83 C84 C85 179.6(4)
C82 C83 C84 C85 -0.5(7)
F84 C84 C85 F85 0.7(6)
C83 C84 C85 F85 -179.5(4)
F84 C84 C85 C86 -178.8(4)
C83 C84 C85 C86 1.0(6)
F85 C85 C86 F86 2.0(6)
C84 C85 C86 F86 -178.5(3)
F85 C85 C86 C81 -179.6(3)
C84 C85 C86 C81 -0.1(7)
C82 C81 C86 F86 177.0(3)
B1 C81 C86 F86 4.6(5)
C82 C81 C86 C85 -1.3(6)
B1 C81 C86 C85 -173.7(4)
C61 B1 C91 C92 -128.6(4)
C71 B1 C91 C92 -14.1(5)
C81 B1 C91 C92 108.3(4)
C61 B1 C91 C96 60.6(4)
C71 B1 C91 C96 175.1(3)
C81 B1 C91 C96 -62.5(4)
C96 C91 C92 F92 178.3(3)
B1 C91 C92 F92 7.0(6)
C96 C91 C92 C93 -0.5(5)
B1 C91 C92 C93 -171.8(3)
F92 C92 C93 F93 0.4(5)
C91 C92 C93 F93 179.2(3)
F92 C92 C93 C94 -178.3(3)
C91 C92 C93 C94 0.6(6)
F93 C93 C94 F94 0.2(5)
C92 C93 C94 F94 178.8(3)
F93 C93 C94 C95 -178.3(3)
C92 C93 C94 C95 0.3(5)
F94 C94 C95 F95 -1.4(5)
C93 C94 C95 F95 177.2(3)
F94 C94 C95 C96 -179.7(3)
C93 C94 C95 C96 -1.2(5)
F95 C95 C96 F96 2.8(5)
C94 C95 C96 F96 -178.9(3)
F95 C95 C96 C91 -177.0(3)
C94 C95 C96 C91 1.3(6)
C92 C91 C96 F96 179.8(3)
B1 C91 C96 F96 -8.1(5)
C92 C91 C96 C95 -0.4(5)
B1 C91 C96 C95 171.7(3)
